data_4332137
loop_
_publ_author_name
'Ren, Yan-Ping'
'Kong, Xiang-Jian'
'Hu, Xiang-Yang'
'Sun, Meng'
'Long, La-Sheng'
'Huang, Rong-Bin'
'Zheng, Lan-Sun'

_publ_section_title
;
 Influence of Steric Hindrance of Organic Ligand on the Structure of
 Keggin-Based Coordination Polymer
;
_journal_issue 10
_journal_name_full 'Inorganic Chemistry'
_journal_page_first 4016
_journal_page_last 4023
_journal_paper_doi 10.1021/ic060004q
_journal_volume 45
_journal_year 2006
_chemical_formula_sum 'C12 H13 Ag3 N6 O40.5 P W12'
_chemical_formula_weight 3450.06
_chemical_name_systematic
; 
 ? 
;
_space_group_IT_number 155
_symmetry_cell_setting rhombohedral
_symmetry_space_group_name_Hall 'R 3 2"'
_symmetry_space_group_name_H-M 'R 3 2 :H'
_atom_sites_solution_hydrogens geom
_atom_sites_solution_primary direct
_atom_sites_solution_secondary difmap
_audit_creation_method SHELXL-97
_cell_angle_alpha 90.00
_cell_angle_beta 90.00
_cell_angle_gamma 120.00
_cell_formula_units_Z 6
_cell_length_a 18.2047(13)
_cell_length_b 18.2047(13)
_cell_length_c 23.637(3)
_cell_measurement_temperature 123(2)
_cell_volume 6784.1(11)
_computing_cell_refinement 'SHELXTL-Plus (Sheldrick, 1990)'
_computing_data_collection 'SHELXTL-Plus (Sheldrick, 1990)'
_computing_data_reduction 'SHELXTL-Plus (Sheldrick, 1990)'
_computing_molecular_graphics 'SHELXTL V.5.0 (Sheldrick, 1997)'
_computing_publication_material 'SHELXL-97 (Sheldrick, 1997)'
_computing_structure_refinement 'SHELXL-97 (Sheldrick, 1997)'
_computing_structure_solution 'SHELXS-97 (Sheldrick, 1990)'
_diffrn_ambient_temperature 123(2)
_diffrn_measured_fraction_theta_full 0.970
_diffrn_measured_fraction_theta_max 0.970
_diffrn_measurement_device_type 'Bruker Smart Apex CCD area detector'
_diffrn_measurement_method 'phi and omega scans'
_diffrn_radiation_monochromator graphite
_diffrn_radiation_source 'fine-focus sealed tube'
_diffrn_radiation_type MoK\a
_diffrn_radiation_wavelength 0.71073
_diffrn_reflns_av_R_equivalents 0.0718
_diffrn_reflns_av_sigmaI/netI 0.0496
_diffrn_reflns_limit_h_max 23
_diffrn_reflns_limit_h_min -23
_diffrn_reflns_limit_k_max 24
_diffrn_reflns_limit_k_min -24
_diffrn_reflns_limit_l_max 30
_diffrn_reflns_limit_l_min -31
_diffrn_reflns_number 19415
_diffrn_reflns_theta_full 28.39
_diffrn_reflns_theta_max 28.39
_diffrn_reflns_theta_min 1.55
_exptl_absorpt_coefficient_mu 31.792
_exptl_crystal_colour colorless
_exptl_crystal_density_diffrn 5.067
_exptl_crystal_density_meas ?
_exptl_crystal_density_method 'not measured'
_exptl_crystal_description block
_exptl_crystal_F_000 8970
_exptl_crystal_size_max 0.2
_exptl_crystal_size_mid 0.15
_exptl_crystal_size_min 0.15
_refine_diff_density_max 4.096
_refine_diff_density_min -4.460
_refine_diff_density_rms 0.474
_refine_ls_abs_structure_details 'Flack H D (1983), Acta Cryst. A39, 876-881'
_refine_ls_abs_structure_Flack 0.00
_refine_ls_extinction_method none
_refine_ls_goodness_of_fit_ref 1.004
_refine_ls_hydrogen_treatment mixed
_refine_ls_matrix_type full
_refine_ls_number_parameters 226
_refine_ls_number_reflns 3617
_refine_ls_number_restraints 66
_refine_ls_restrained_S_all 0.995
_refine_ls_R_factor_all 0.0456
_refine_ls_R_factor_gt 0.0442
_refine_ls_shift/su_max 0.007
_refine_ls_shift/su_mean 0.000
_refine_ls_structure_factor_coef Fsqd
_refine_ls_weighting_details 'calc w=1/[\s^2^(Fo^2^)+(0.0440P)^2^+1281.7046P] where P=(Fo^2^+2Fc^2^)/3'
_refine_ls_weighting_scheme calc
_refine_ls_wR_factor_gt 0.1082
_refine_ls_wR_factor_ref 0.1092
_reflns_number_gt 3543
_reflns_number_total 3617
_reflns_threshold_expression >2sigma(I)
_cod_data_source_file ic060004qsup5.cif
_cod_data_source_block p
_cod_depositor_comments
;
The following automatic conversions were performed:

'_symmetry_cell_setting' value 'Rhombohedral' changed to
'rhombohedral' according to
/home/saulius/struct/CIF-dictionaries/cif_core.dic dictionary named
'cif_core.dic' version 2.4.2 from 2011-04-26.

Automatic conversion script
Id: cif_fix_values 1891 2012-01-12 08:04:46Z andrius 

The following automatic conversions were performed:

'_exptl_crystal_density_meas' value 'not measured' was changed to '?'
- the value is perceived as not measured.

Automatic conversion script
Id: cif_fix_values 3008 2015-01-20 13:52:24Z robertas 
;
_cod_original_cell_volume 6784.1(12)
_cod_original_sg_symbol_H-M R32
_cod_original_formula_sum 'C12 H13 Ag3 N6 O40.50 P W12'
_cod_database_code 4332137

loop_
_symmetry_equiv_pos_as_xyz
'x, y, z'
'-y, x-y, z'
'-x+y, -x, z'
'y, x, -z'
'x-y, -y, -z'
'-x, -x+y, -z'
'x+2/3, y+1/3, z+1/3'
'-y+2/3, x-y+1/3, z+1/3'
'-x+y+2/3, -x+1/3, z+1/3'
'y+2/3, x+1/3, -z+1/3'
'x-y+2/3, -y+1/3, -z+1/3'
'-x+2/3, -x+y+1/3, -z+1/3'
'x+1/3, y+2/3, z+2/3'
'-y+1/3, x-y+2/3, z+2/3'
'-x+y+1/3, -x+2/3, z+2/3'
'y+1/3, x+2/3, -z+2/3'
'x-y+1/3, -y+2/3, -z+2/3'
'-x+1/3, -x+y+2/3, -z+2/3'

loop_
_atom_site_label
_atom_site_type_symbol
_atom_site_fract_x
_atom_site_fract_y
_atom_site_fract_z
_atom_site_U_iso_or_equiv
_atom_site_adp_type
_atom_site_occupancy
_atom_site_symmetry_multiplicity
_atom_site_calc_flag
_atom_site_refinement_flags
W1 W 0.55076(5) 0.72452(5) 0.91401(3) 0.01080(16) Uani 1 1 d .
W2 W 0.48698(5) 0.88694(5) 0.91329(3) 0.01097(16) Uani 1 1 d .
W3 W 0.42903(5) 0.63228(5) 1.03172(3) 0.01182(17) Uani 1 1 d .
W4 W 0.45418(5) 0.75676(5) 0.78712(3) 0.01218(17) Uani 1 1 d .
P1 P 0.3333 0.6667 0.9131(5) 0.0165(16) Uani 1 3 d S
O1 O 0.3333 0.6667 0.8462(9) 0.015(5) Uani 1 3 d S
O2 O 0.3975(9) 0.6433(8) 0.9331(5) 0.015(3) Uani 1 1 d U
O5 O 0.4009(9) 0.6419(9) 0.7590(6) 0.018(3) Uani 1 1 d U
O6 O 0.6599(9) 0.7692(9) 0.9089(6) 0.019(3) Uani 1 1 d U
O7 O 0.5349(9) 0.6973(9) 0.9926(5) 0.018(3) Uani 1 1 d .
O8 O 0.4707(9) 0.8413(9) 0.8383(6) 0.018(3) Uani 1 1 d .
O9 O 0.5732(10) 0.9847(10) 0.9065(7) 0.026(3) Uani 1 1 d U
O10 O 0.3946(9) 0.9060(9) 0.9026(5) 0.013(3) Uani 1 1 d .
O11 O 0.5374(10) 0.8207(9) 0.9280(6) 0.018(3) Uani 1 1 d .
O12 O 0.4185(9) 0.5360(9) 0.9926(6) 0.016(3) Uani 1 1 d U
O13 O 0.4609(10) 0.6215(9) 1.0964(6) 0.020(3) Uani 1 1 d U
O14 O 0.5157(8) 0.7289(9) 0.8389(5) 0.013(3) Uani 1 1 d .
O15 O 0.4235(8) 0.7319(8) 1.0394(5) 0.014(3) Uani 1 1 d U
O16 O 0.5254(10) 0.8107(10) 0.7346(6) 0.021(3) Uani 1 1 d U
Ag1 Ag 0.3333 0.4921(3) 1.1667 0.0798(17) Uani 1 2 d S
Ag2 Ag 0.6667 0.52518(14) 1.3333 0.0258(5) Uani 1 2 d S
N1 N 0.4342(12) 0.5038(12) 1.2209(7) 0.019(3) Uani 1 1 d U
C1 C 0.4169(16) 0.4656(13) 1.2684(10) 0.024(5) Uani 1 1 d .
H1A H 0.3609 0.4386 1.2831 0.028 Uiso 1 1 calc R
C2 C 0.4847(11) 0.4648(11) 1.2989(7) 0.008(3) Uani 1 1 d U
H2A H 0.4724 0.4352 1.3339 0.009 Uiso 1 1 calc R
C3 C 0.5800(16) 0.5476(15) 1.2322(9) 0.024(5) Uani 1 1 d .
H3A H 0.6368 0.5773 1.2188 0.029 Uiso 1 1 calc R
C4 C 0.5156(14) 0.5497(14) 1.2025(9) 0.021(4) Uani 1 1 d U
H4A H 0.5283 0.5832 1.1693 0.026 Uiso 1 1 calc R
N2 N 0.5601(12) 0.5020(11) 1.2809(7) 0.019(4) Uani 1 1 d .
O1W O 0.3333 0.6667 1.1667 0.08(2) Uani 1 6 d S

loop_
_atom_site_aniso_label
_atom_site_aniso_U_11
_atom_site_aniso_U_22
_atom_site_aniso_U_33
_atom_site_aniso_U_23
_atom_site_aniso_U_13
_atom_site_aniso_U_12
W1 0.0094(3) 0.0128(3) 0.0102(3) -0.0006(3) -0.0003(3) 0.0056(3)
W2 0.0109(3) 0.0090(3) 0.0103(3) 0.0001(3) -0.0002(3) 0.0030(3)
W3 0.0127(4) 0.0136(4) 0.0089(3) 0.0005(3) -0.0030(3) 0.0065(3)
W4 0.0136(3) 0.0137(4) 0.0090(3) 0.0022(3) 0.0049(3) 0.0067(3)
P1 0.010(2) 0.010(2) 0.030(5) 0.000 0.000 0.0048(10)
O1 0.016(7) 0.016(7) 0.011(10) 0.000 0.000 0.008(3)
O2 0.014(3) 0.015(3) 0.015(3) 0.0001(10) 0.0000(10) 0.0076(16)
O5 0.018(3) 0.018(3) 0.018(3) -0.0003(10) 0.0002(10) 0.0088(16)
O6 0.019(3) 0.019(3) 0.019(3) 0.0001(10) -0.0001(10) 0.0097(17)
O7 0.018(7) 0.020(7) 0.009(6) -0.003(5) -0.006(5) 0.002(6)
O8 0.025(8) 0.022(7) 0.014(6) -0.012(5) 0.000(6) 0.017(6)
O9 0.026(3) 0.026(3) 0.026(3) 0.0000(10) 0.0002(10) 0.0128(19)
O10 0.019(7) 0.023(7) 0.004(5) 0.001(5) 0.004(5) 0.016(6)
O11 0.026(8) 0.019(7) 0.023(7) -0.001(6) 0.000(6) 0.021(7)
O12 0.016(3) 0.015(3) 0.015(3) -0.0002(10) 0.0002(10) 0.0072(16)
O13 0.020(3) 0.020(3) 0.020(3) -0.0001(10) -0.0003(10) 0.0099(17)
O14 0.009(6) 0.025(7) 0.006(5) -0.006(5) -0.004(5) 0.010(6)
O15 0.014(3) 0.014(3) 0.014(3) -0.0004(10) 0.0001(10) 0.0067(15)
O16 0.021(3) 0.021(3) 0.021(3) 0.0003(10) 0.0004(10) 0.0104(17)
Ag1 0.0147(13) 0.163(4) 0.0117(11) -0.0031(5) -0.0062(10) 0.0073(6)
Ag2 0.0263(12) 0.0302(9) 0.0196(10) -0.0043(5) -0.0087(9) 0.0132(6)
N1 0.019(4) 0.019(4) 0.020(4) -0.0002(10) 0.0002(10) 0.0099(19)
C1 0.030(12) 0.008(9) 0.034(12) 0.005(8) 0.015(9) 0.010(9)
C2 0.008(3) 0.008(3) 0.008(3) 0.0000(10) 0.0000(10) 0.0037(18)
C3 0.033(12) 0.033(13) 0.015(9) 0.006(9) 0.008(8) 0.022(11)
C4 0.021(4) 0.021(4) 0.021(4) 0.0003(10) -0.0004(10) 0.010(2)
N2 0.022(9) 0.019(8) 0.019(8) -0.014(7) -0.006(7) 0.012(7)
O1W 0.12(3) 0.12(3) 0.000(17) 0.000 0.000 0.058(17)

loop_
_atom_type_symbol
_atom_type_description
_atom_type_scat_dispersion_real
_atom_type_scat_dispersion_imag
_atom_type_scat_source
C C 0.0033 0.0016 'International Tables Vol C Tables 4.2.6.8 and 6.1.1.4'
H H 0.0000 0.0000 'International Tables Vol C Tables 4.2.6.8 and 6.1.1.4'
N N 0.0061 0.0033 'International Tables Vol C Tables 4.2.6.8 and 6.1.1.4'
O O 0.0106 0.0060 'International Tables Vol C Tables 4.2.6.8 and 6.1.1.4'
P P 0.1023 0.0942 'International Tables Vol C Tables 4.2.6.8 and 6.1.1.4'
Ag Ag -0.8971 1.1015 'International Tables Vol C Tables 4.2.6.8 and 6.1.1.4'
W W -0.8490 6.8722 'International Tables Vol C Tables 4.2.6.8 and 6.1.1.4'

loop_
_geom_angle_atom_site_label_1
_geom_angle_atom_site_label_2
_geom_angle_atom_site_label_3
_geom_angle
_geom_angle_site_symmetry_1
_geom_angle_site_symmetry_3
_geom_angle_publ_flag
O6 W1 O14 104.2(6) . . ?
O6 W1 O7 100.3(6) . . ?
O14 W1 O7 155.5(6) . . ?
O6 W1 O11 102.9(7) . . ?
O14 W1 O11 85.6(6) . . ?
O7 W1 O11 89.8(6) . . ?
O6 W1 O10 102.2(6) . 3_565 ?
O14 W1 O10 88.4(6) . 3_565 ?
O7 W1 O10 85.5(6) . 3_565 ?
O11 W1 O10 154.9(7) . 3_565 ?
O6 W1 O2 169.7(6) . . ?
O14 W1 O2 83.8(5) . . ?
O7 W1 O2 71.7(5) . . ?
O11 W1 O2 83.9(6) . . ?
O10 W1 O2 71.2(5) 3_565 . ?
O9 W2 O11 101.5(7) . . ?
O9 W2 O10 103.7(7) . . ?
O11 W2 O10 154.9(7) . . ?
O9 W2 O12 101.9(7) . 2_665 ?
O11 W2 O12 87.6(6) . 2_665 ?
O10 W2 O12 86.7(6) . 2_665 ?
O9 W2 O8 103.2(7) . . ?
O11 W2 O8 84.9(6) . . ?
O10 W2 O8 89.9(6) . . ?
O12 W2 O8 154.8(7) 2_665 . ?
O9 W2 O2 172.4(6) . 2_665 ?
O11 W2 O2 82.7(6) . 2_665 ?
O10 W2 O2 72.2(5) . 2_665 ?
O12 W2 O2 71.8(5) 2_665 2_665 ?
O8 W2 O2 83.4(6) . 2_665 ?
O13 W3 O15 102.4(6) . . ?
O13 W3 O12 102.4(7) . . ?
O15 W3 O12 155.2(6) . . ?
O13 W3 O15 102.9(6) . 3_565 ?
O15 W3 O15 84.4(8) . 3_565 ?
O12 W3 O15 89.8(6) . 3_565 ?
O13 W3 O7 102.2(6) . . ?
O15 W3 O7 88.4(6) . . ?
O12 W3 O7 86.7(6) . . ?
O15 W3 O7 154.8(5) 3_565 . ?
O13 W3 O2 172.0(6) . . ?
O15 W3 O2 83.3(5) . . ?
O12 W3 O2 72.0(5) . . ?
O15 W3 O2 83.0(5) 3_565 . ?
O7 W3 O2 72.1(5) . . ?
O16 W4 O8 103.6(7) . . ?
O16 W4 O5 100.2(7) . 2_665 ?
O8 W4 O5 88.8(6) . 2_665 ?
O16 W4 O14 104.1(6) . . ?
O8 W4 O14 85.9(6) . . ?
O5 W4 O14 155.7(6) 2_665 . ?
O16 W4 O5 101.5(6) . . ?
O8 W4 O5 155.0(6) . . ?
O5 W4 O5 86.2(9) 2_665 . ?
O14 W4 O5 88.6(6) . . ?
O16 W4 O1 168.5(7) . . ?
O8 W4 O1 84.3(6) . . ?
O5 W4 O1 71.4(5) 2_665 . ?
O14 W4 O1 84.5(5) . . ?
O5 W4 O1 70.8(5) . . ?
O2 P1 O2 110.7(6) 2_665 3_565 ?
O2 P1 O2 110.7(6) 2_665 . ?
O2 P1 O2 110.7(6) 3_565 . ?
O2 P1 O1 108.2(6) 2_665 . ?
O2 P1 O1 108.2(6) 3_565 . ?
O2 P1 O1 108.2(6) . . ?
P1 O1 W4 125.2(4) . 2_665 ?
P1 O1 W4 125.2(4) . . ?
W4 O1 W4 90.1(6) 2_665 . ?
P1 O1 W4 125.2(4) . 3_565 ?
W4 O1 W4 90.1(6) 2_665 3_565 ?
W4 O1 W4 90.1(6) . 3_565 ?
P1 O2 W3 124.9(8) . . ?
P1 O2 W2 127.5(8) . 3_565 ?
W3 O2 W2 89.0(4) . 3_565 ?
P1 O2 W1 125.5(8) . . ?
W3 O2 W1 88.9(4) . . ?
W2 O2 W1 89.0(4) 3_565 . ?
W4 O5 W4 127.7(7) 3_565 . ?
W1 O7 W3 127.2(7) . . ?
W4 O8 W2 152.4(9) . . ?
W2 O10 W1 127.5(7) . 2_665 ?
W2 O11 W1 152.0(9) . . ?
W3 O12 W2 127.0(7) . 3_565 ?
W3 O13 Ag1 116.0(7) . . ?
W4 O14 W1 150.6(7) . . ?
W3 O15 W3 152.9(8) . 2_665 ?
N1 Ag1 N1 141.9(10) 12_557 . yes
N1 Ag1 O13 87.9(6) 12_557 12_557 yes
N1 Ag1 O13 107.9(5) . 12_557 yes
N1 Ag1 O13 107.9(5) 12_557 . yes
N1 Ag1 O13 87.9(6) . . yes
O13 Ag1 O13 130.8(6) 12_557 . yes
N2 Ag2 N2 150.6(9) 18_657 . yes
N2 Ag2 O5 133.5(6) 18_657 4_557 yes
N2 Ag2 O5 69.8(5) . 4_557 yes
N2 Ag2 O5 69.8(5) 18_657 14_655 yes
N2 Ag2 O5 133.5(6) . 14_655 yes
O5 Ag2 O5 94.9(5) 4_557 14_655 yes
N2 Ag2 O16 80.4(6) 18_657 4_557 yes
N2 Ag2 O16 112.5(5) . 4_557 yes
O5 Ag2 O16 55.2(4) 4_557 4_557 ?
O5 Ag2 O16 89.7(4) 14_655 4_557 yes
N2 Ag2 O16 112.5(5) 18_657 14_655 yes
N2 Ag2 O16 80.4(6) . 14_655 yes
O5 Ag2 O16 89.7(4) 4_557 14_655 yes
O5 Ag2 O16 55.2(4) 14_655 14_655 ?
O16 Ag2 O16 129.7(6) 4_557 14_655 yes
C1 N1 C4 121(2) . . ?
C1 N1 Ag1 120.2(16) . . ?
C4 N1 Ag1 118.9(14) . . ?
N1 C1 C2 118(2) . . ?
N2 C2 C1 122.3(18) . . ?
N2 C3 C4 118(2) . . ?
N1 C4 C3 120(2) . . ?
C2 N2 C3 120.0(19) . . ?
C2 N2 Ag2 122.7(14) . . ?
C3 N2 Ag2 115.4(15) . . ?

loop_
_geom_bond_atom_site_label_1
_geom_bond_atom_site_label_2
_geom_bond_distance
_geom_bond_site_symmetry_2
_geom_bond_publ_flag
W1 O6 1.734(15) . ?
W1 O14 1.901(12) . ?
W1 O7 1.908(13) . ?
W1 O11 1.913(13) . ?
W1 O10 1.933(14) 3_565 ?
W1 O2 2.459(14) . ?
W2 O9 1.692(17) . ?
W2 O11 1.877(13) . ?
W2 O10 1.896(13) . ?
W2 O12 1.913(13) 2_665 ?
W2 O8 1.916(13) . ?
W2 O2 2.440(13) 2_665 ?
W3 O13 1.680(14) . ?
W3 O15 1.874(13) . ?
W3 O12 1.905(14) . ?
W3 O15 1.914(13) 3_565 ?
W3 O7 1.920(14) . ?
W3 O2 2.434(13) . ?
W4 O16 1.708(15) . ?
W4 O8 1.861(13) . ?
W4 O5 1.891(14) 2_665 ?
W4 O14 1.892(13) . ?
W4 O5 1.930(14) . ?
W4 O1 2.424(13) . ?
P1 O2 1.504(14) 2_665 ?
P1 O2 1.504(14) 3_565 ?
P1 O2 1.504(14) . ?
P1 O1 1.58(2) . ?
O1 W4 2.424(13) 2_665 ?
O1 W4 2.424(13) 3_565 ?
O2 W2 2.440(13) 3_565 ?
O5 W4 1.891(14) 3_565 ?
O10 W1 1.933(14) 2_665 ?
O12 W2 1.913(13) 3_565 ?
O13 Ag1 2.868(15) . yes
O15 W3 1.914(13) 2_665 ?
Ag1 N1 2.161(19) 12_557 yes
Ag1 N1 2.161(18) . yes
Ag1 O13 2.868(15) 12_557 yes
Ag2 N2 2.158(18) 18_657 yes
Ag2 N2 2.158(18) . yes
Ag2 O5 3.011(14) 4_557 yes
Ag2 O5 3.011(14) 14_655 yes
Ag2 O16 3.073(15) 4_557 yes
Ag2 O16 3.073(15) 14_655 yes
N1 C1 1.27(3) . ?
N1 C4 1.36(3) . ?
C1 C2 1.44(3) . ?
C2 N2 1.26(3) . ?
C3 N2 1.36(3) . ?
C3 C4 1.38(3) . ?
